data_7214978
loop_
_publ_author_name
'Qin, Ling'
'Hu, Jin-Song'
'Zhang, Ming-Dao'
'Li, Yi-Zhi'
'Zheng, He-Gen'

_publ_section_title
;
 Construction of a series of metal--organic frameworks with a neutral
 tetradentate ligand and rigid carboxylate co-ligands
;
_journal_issue 23
_journal_name_full CrystEngComm
_journal_page_first 8274
_journal_paper_doi 10.1039/c2ce26236c
_journal_volume 14
_journal_year 2012
_chemical_formula_moiety 'C40 H32 Cd N4 O8'
_chemical_formula_sum 'C40 H32 Cd N4 O8'
_chemical_formula_weight 809.10
_chemical_name_systematic
;
?
;
_space_group_IT_number 14
_symmetry_cell_setting monoclinic
_symmetry_space_group_name_Hall '-P 2ybc'
_symmetry_space_group_name_H-M 'P 1 21/c 1'
_atom_sites_solution_hydrogens geom
_atom_sites_solution_primary direct
_atom_sites_solution_secondary difmap
_audit_creation_method SHELXL-97
_cell_angle_alpha 90.00
_cell_angle_beta 95.942(2)
_cell_angle_gamma 90.00
_cell_formula_units_Z 4
_cell_length_a 14.2461(16)
_cell_length_b 21.754(3)
_cell_length_c 11.6482(13)
_cell_measurement_reflns_used 12407
_cell_measurement_temperature 293(2)
_cell_measurement_theta_max 28.264
_cell_measurement_theta_min 2.348
_cell_volume 3590.5(8)
_computing_structure_refinement 'SHELXL-97 (Sheldrick, 1997)'
_computing_structure_solution 'SHELXS-97 (Sheldrick, 1990)'
_diffrn_ambient_temperature 293(2)
_diffrn_measured_fraction_theta_full 0.995
_diffrn_measured_fraction_theta_max 0.995
_diffrn_radiation_monochromator graphite
_diffrn_radiation_source 'fine-focus sealed tube'
_diffrn_radiation_type MoK\a
_diffrn_radiation_wavelength 0.71073
_diffrn_reflns_av_R_equivalents 0.0554
_diffrn_reflns_av_sigmaI/netI 0.0381
_diffrn_reflns_limit_h_max 16
_diffrn_reflns_limit_h_min -16
_diffrn_reflns_limit_k_max 23
_diffrn_reflns_limit_k_min -25
_diffrn_reflns_limit_l_max 13
_diffrn_reflns_limit_l_min -8
_diffrn_reflns_number 19852
_diffrn_reflns_theta_full 25.00
_diffrn_reflns_theta_max 25.00
_diffrn_reflns_theta_min 1.72
_exptl_absorpt_coefficient_mu 0.668
_exptl_absorpt_correction_T_max 0.863
_exptl_absorpt_correction_T_min 0.829
_exptl_absorpt_correction_type multi-scan
_exptl_crystal_density_diffrn 1.497
_exptl_crystal_density_method 'not measured'
_exptl_crystal_F_000 1648
_exptl_crystal_size_max 0.28
_exptl_crystal_size_mid 0.26
_exptl_crystal_size_min 0.22
_refine_diff_density_max 1.718
_refine_diff_density_min -1.557
_refine_diff_density_rms 0.100
_refine_ls_extinction_method none
_refine_ls_goodness_of_fit_ref 1.087
_refine_ls_hydrogen_treatment constr
_refine_ls_matrix_type full
_refine_ls_number_parameters 472
_refine_ls_number_reflns 6275
_refine_ls_number_restraints 919
_refine_ls_restrained_S_all 1.171
_refine_ls_R_factor_all 0.0529
_refine_ls_R_factor_gt 0.0479
_refine_ls_shift/su_max 0.002
_refine_ls_shift/su_mean 0.000
_refine_ls_structure_factor_coef Fsqd
_refine_ls_weighting_details 'calc w=1/[\s^2^(Fo^2^)+(0.0912P)^2^+3.4985P] where P=(Fo^2^+2Fc^2^)/3'
_refine_ls_weighting_scheme calc
_refine_ls_wR_factor_gt 0.1385
_refine_ls_wR_factor_ref 0.1428
_reflns_number_gt 5520
_reflns_number_total 6275
_reflns_threshold_expression >2sigma(I)
_cod_data_source_file c2ce26236c.txt
_cod_data_source_block ql3
_cod_depositor_comments
;
The following automatic conversions were performed:

'_symmetry_cell_setting' value 'Monoclinic' changed to 'monoclinic'
according to
/usr/data/users/saulius/automatic-downloads/retrospective/RSC/lib/dictionaries/cif_core.dic
dictionary named 'cif_core.dic' version 2.4.2 from 2011-04-26.

Automatic conversion script
Id: cif_fix_values 2281 2013-09-26 08:29:07Z andrius 

The following automatic conversions were performed:

'_refine_ls_hydrogen_treatment' value 'constra' was replaced with the
value 'constr' as specified in the replacement file
'src/cod-tools/trunk/data/replacement-values/replacement_values.lst'.

Automatic conversion script
Id: cif_fix_values 5376 2017-05-30 11:51:03Z andrius 
;
_cod_original_sg_symbol_H-M 'P 21/c '
_cod_database_code 7214978

loop_
_symmetry_equiv_pos_as_xyz
'x, y, z'
'-x, y+1/2, -z+1/2'
'-x, -y, -z'
'x, -y-1/2, z-1/2'

loop_
_atom_site_label
_atom_site_type_symbol
_atom_site_fract_x
_atom_site_fract_y
_atom_site_fract_z
_atom_site_U_iso_or_equiv
_atom_site_adp_type
_atom_site_occupancy
_atom_site_symmetry_multiplicity
_atom_site_calc_flag
_atom_site_refinement_flags
C1 C 0.6292(3) 0.4029(2) 1.2640(4) 0.0450(9) Uani 1 1 d U
H1 H 0.6036 0.3729 1.3083 0.054 Uiso 1 1 calc R
C2 C 0.7120(3) 0.3900(2) 1.2175(4) 0.0449(9) Uani 1 1 d U
H2 H 0.7409 0.3519 1.2302 0.054 Uiso 1 1 calc R
C3 C 0.7522(3) 0.4341(2) 1.1516(4) 0.0379(8) Uani 1 1 d U
C4 C 0.7066(3) 0.4903(2) 1.1394(4) 0.0421(9) Uani 1 1 d U
H4 H 0.7321 0.5219 1.0989 0.051 Uiso 1 1 calc R
C5 C 0.6230(3) 0.4991(2) 1.1875(4) 0.0424(9) Uani 1 1 d U
H5 H 0.5925 0.5368 1.1767 0.051 Uiso 1 1 calc R
C6 C 0.8392(3) 0.4217(2) 1.0951(4) 0.0402(8) Uani 1 1 d U
C7 C 0.9059(3) 0.3797(2) 1.1451(4) 0.0444(9) Uani 1 1 d U
H7 H 0.8958 0.3608 1.2144 0.053 Uiso 1 1 calc R
C8 C 0.9867(3) 0.3655(2) 1.0933(4) 0.0478(9) Uani 1 1 d U
C9 C 1.0024(3) 0.3951(2) 0.9909(4) 0.0454(9) Uani 1 1 d U
H9 H 1.0563 0.3867 0.9550 0.054 Uiso 1 1 calc R
C10 C 0.9369(3) 0.4372(2) 0.9434(4) 0.0410(9) Uani 1 1 d U
C11 C 0.8562(3) 0.4504(2) 0.9922(4) 0.0403(8) Uani 1 1 d U
H11 H 0.8129 0.4783 0.9570 0.048 Uiso 1 1 calc R
C12 C 1.0515(3) 0.3179(3) 1.1480(5) 0.0530(10) Uani 1 1 d U
C13 C 1.0200(4) 0.2726(3) 1.2180(6) 0.0667(12) Uani 1 1 d U
H13 H 0.9567 0.2715 1.2310 0.080 Uiso 1 1 calc R
C14 C 1.0811(4) 0.2294(3) 1.2686(6) 0.0769(14) Uani 1 1 d U
H14 H 1.0575 0.2004 1.3168 0.092 Uiso 1 1 calc R
C15 C 1.2009(5) 0.2697(4) 1.1898(7) 0.0880(15) Uani 1 1 d U
H15 H 1.2650 0.2702 1.1806 0.106 Uiso 1 1 calc R
C16 C 1.1450(4) 0.3161(3) 1.1339(6) 0.0760(13) Uani 1 1 d U
H16 H 1.1714 0.3450 1.0880 0.091 Uiso 1 1 calc R
C17 C 0.9638(3) 0.4378(2) 0.7432(4) 0.0422(9) Uani 1 1 d U
C18 C 0.8970(3) 0.3954(2) 0.6996(4) 0.0439(9) Uani 1 1 d U
H18 H 0.8459 0.3862 0.7403 0.053 Uiso 1 1 calc R
C19 C 0.9064(3) 0.3666(2) 0.5943(4) 0.0466(9) Uani 1 1 d U
C20 C 0.9832(3) 0.3822(3) 0.5345(4) 0.0492(9) Uani 1 1 d U
H20 H 0.9895 0.3637 0.4637 0.059 Uiso 1 1 calc R
C21 C 1.0506(3) 0.4248(3) 0.5785(4) 0.0499(9) Uani 1 1 d U
C22 C 1.0403(3) 0.4527(3) 0.6853(4) 0.0470(9) Uani 1 1 d U
H22 H 1.0848 0.4810 0.7167 0.056 Uiso 1 1 calc R
C23 C 0.8385(3) 0.3182(2) 0.5472(4) 0.0499(10) Uani 1 1 d U
C24 C 0.7461(4) 0.3160(3) 0.5727(6) 0.0648(12) Uani 1 1 d U
H24 H 0.7226 0.3467 0.6173 0.078 Uiso 1 1 calc R
C25 C 0.6887(4) 0.2682(3) 0.5322(6) 0.0719(13) Uani 1 1 d U
H25 H 0.6273 0.2678 0.5524 0.086 Uiso 1 1 calc R
C26 C 0.8031(4) 0.2256(3) 0.4407(5) 0.0635(12) Uani 1 1 d U
H26 H 0.8239 0.1948 0.3940 0.076 Uiso 1 1 calc R
C27 C 0.8656(4) 0.2710(3) 0.4785(5) 0.0570(11) Uani 1 1 d U
H27 H 0.9269 0.2701 0.4576 0.068 Uiso 1 1 calc R
C28 C 1.1342(3) 0.4391(3) 0.5167(5) 0.0538(10) Uani 1 1 d U
C29 C 1.2051(5) 0.4726(3) 0.5579(6) 0.0784(14) Uani 1 1 d U
H29 H 1.2035 0.4902 0.6304 0.094 Uiso 1 1 calc R
C30 C 1.2834(5) 0.4834(4) 0.4986(6) 0.0818(15) Uani 1 1 d U
H30 H 1.3305 0.5089 0.5334 0.098 Uiso 1 1 calc R
C31 C 1.2182(5) 0.4385(4) 0.3483(6) 0.0847(15) Uani 1 1 d U
H31 H 1.2188 0.4283 0.2709 0.102 Uiso 1 1 calc R
C32 C 1.1357(5) 0.4281(4) 0.3989(5) 0.0783(13) Uani 1 1 d U
H32 H 1.0819 0.4139 0.3548 0.094 Uiso 1 1 calc R
C33 C 0.4146(3) 0.35416(18) 1.1343(3) 0.0339(8) Uani 1 1 d U
C34 C 0.4367(3) 0.28700(19) 1.1177(3) 0.0344(8) Uani 1 1 d U
C35 C 0.4758(4) 0.2525(2) 1.2112(4) 0.0422(9) Uani 1 1 d U
H35 H 0.4882 0.2710 1.2832 0.051 Uiso 1 1 calc R
C36 C 0.4966(4) 0.1907(2) 1.1981(4) 0.0433(9) Uani 1 1 d U
H36 H 0.5226 0.1681 1.2612 0.052 Uiso 1 1 calc R
C37 C 0.4787(3) 0.16292(18) 1.0919(3) 0.0339(8) Uani 1 1 d U
C38 C 0.4371(3) 0.19609(19) 0.9990(4) 0.0395(9) Uani 1 1 d U
H38 H 0.4221 0.1768 0.9282 0.047 Uiso 1 1 calc R
C39 C 0.4174(3) 0.2583(2) 1.0113(4) 0.0406(9) Uani 1 1 d U
H39 H 0.3912 0.2808 0.9480 0.049 Uiso 1 1 calc R
C40 C 0.5086(3) 0.09657(18) 1.0765(3) 0.0334(8) Uani 1 1 d U
Cd1 Cd 0.434518(19) 0.468440(12) 1.31644(2) 0.02764(14) Uani 1 1 d .
N1 N 0.5841(3) 0.45591(18) 1.2490(3) 0.0394(8) Uani 1 1 d .
N2 N 1.1715(4) 0.2264(3) 1.2531(6) 0.094(2) Uani 1 1 d .
N3 N 0.7142(3) 0.2229(2) 0.4669(5) 0.0701(14) Uani 1 1 d .
N4 N 1.2947(3) 0.4614(2) 0.4020(4) 0.050 Uani 1 1 d .
O1 O 0.4064(2) 0.37154(12) 1.2347(2) 0.0382(7) Uani 1 1 d .
O2 O 0.4064(3) 0.38800(14) 1.0455(3) 0.0498(8) Uani 1 1 d .
O3 O 0.5341(3) 0.06793(15) 1.1675(3) 0.0576(9) Uani 1 1 d .
O4 O 0.5108(2) 0.07645(14) 0.9779(3) 0.0452(8) Uani 1 1 d .
O5 O 0.9533(3) 0.47014(14) 0.8436(3) 0.0457(8) Uani 1 1 d .
O1W O 0.3602(2) 0.49821(15) 1.1393(3) 0.0447(7) Uani 1 1 d .
H1W1 H 0.3176 0.4664 1.1096 0.067 Uiso 1 1 d R
H1W2 H 0.4067 0.5051 1.0866 0.067 Uiso 1 1 d R
O3W O 0.5853(3) 0.11067(18) 0.4452(3) 0.0646(10) Uani 1 1 d .
H3WD H 0.5708 0.1311 0.5030 0.078 Uiso 1 1 d R
H3WB H 0.6394 0.0945 0.4609 0.097 Uiso 1 1 d R
O2W O 0.7686(3) 0.6270(2) 0.1051(5) 0.0868(14) Uani 1 1 d .
H2WA H 0.7185 0.6416 0.0696 0.130 Uiso 1 1 d R
H2WB H 0.8129 0.6532 0.1049 0.130 Uiso 1 1 d R

loop_
_atom_site_aniso_label
_atom_site_aniso_U_11
_atom_site_aniso_U_22
_atom_site_aniso_U_33
_atom_site_aniso_U_23
_atom_site_aniso_U_13
_atom_site_aniso_U_12
C1 0.044(2) 0.050(2) 0.044(2) 0.0075(18) 0.0168(17) 0.0002(18)
C2 0.042(2) 0.050(2) 0.043(2) 0.0039(18) 0.0106(17) 0.0054(18)
C3 0.0332(17) 0.048(2) 0.0337(18) -0.0009(16) 0.0096(15) 0.0018(16)
C4 0.043(2) 0.048(2) 0.0383(19) 0.0045(17) 0.0160(16) -0.0009(18)
C5 0.042(2) 0.046(2) 0.042(2) 0.0049(18) 0.0180(17) 0.0041(18)
C6 0.0345(17) 0.0495(19) 0.0382(17) -0.0007(16) 0.0119(15) -0.0003(16)
C7 0.0378(17) 0.056(2) 0.0410(18) 0.0024(17) 0.0114(15) 0.0005(17)
C8 0.0373(18) 0.057(2) 0.0497(19) 0.0003(18) 0.0089(16) 0.0005(17)
C9 0.0364(18) 0.055(2) 0.0462(19) -0.0057(17) 0.0132(16) -0.0012(17)
C10 0.0392(18) 0.047(2) 0.0387(18) -0.0059(16) 0.0131(15) -0.0067(16)
C11 0.0385(18) 0.0475(19) 0.0365(18) -0.0015(16) 0.0115(15) -0.0019(16)
C12 0.0407(19) 0.063(2) 0.056(2) 0.002(2) 0.0092(18) 0.0015(18)
C13 0.050(2) 0.073(3) 0.078(3) 0.014(2) 0.013(2) 0.004(2)
C14 0.059(3) 0.082(3) 0.090(3) 0.021(3) 0.010(2) 0.008(3)
C15 0.059(3) 0.099(3) 0.108(3) 0.026(3) 0.015(3) 0.012(3)
C16 0.054(2) 0.086(3) 0.091(3) 0.020(2) 0.016(2) 0.007(2)
C17 0.0401(18) 0.050(2) 0.0395(18) -0.0035(16) 0.0190(15) -0.0036(16)
C18 0.0373(17) 0.052(2) 0.0459(19) -0.0008(17) 0.0193(15) -0.0041(16)
C19 0.0394(18) 0.055(2) 0.0474(19) -0.0037(17) 0.0134(16) -0.0061(17)
C20 0.0416(18) 0.064(2) 0.0446(19) -0.0096(17) 0.0197(16) -0.0130(17)
C21 0.0412(18) 0.067(2) 0.0451(19) -0.0120(18) 0.0230(16) -0.0135(18)
C22 0.0400(18) 0.060(2) 0.043(2) -0.0097(18) 0.0176(16) -0.0113(18)
C23 0.0413(19) 0.057(2) 0.053(2) -0.0046(18) 0.0145(17) -0.0073(18)
C24 0.049(2) 0.064(2) 0.083(3) -0.021(2) 0.018(2) -0.004(2)
C25 0.048(2) 0.074(3) 0.095(3) -0.020(3) 0.016(2) -0.012(2)
C26 0.056(2) 0.064(3) 0.072(3) -0.018(2) 0.013(2) -0.007(2)
C27 0.046(2) 0.065(2) 0.062(2) -0.013(2) 0.0173(19) -0.009(2)
C28 0.042(2) 0.070(2) 0.0538(18) -0.0138(19) 0.0239(17) -0.0188(19)
C29 0.064(3) 0.113(3) 0.063(3) -0.042(2) 0.030(2) -0.037(2)
C30 0.064(3) 0.121(3) 0.066(3) -0.050(3) 0.036(2) -0.041(3)
C31 0.070(3) 0.120(3) 0.069(3) -0.035(3) 0.032(2) -0.038(3)
C32 0.067(2) 0.112(3) 0.0600(19) -0.029(2) 0.026(2) -0.031(2)
C33 0.046(2) 0.0263(18) 0.0299(19) 0.0000(15) 0.0079(16) 0.0020(16)
C34 0.050(2) 0.0261(18) 0.0287(17) -0.0018(14) 0.0113(16) 0.0027(16)
C35 0.068(2) 0.0309(19) 0.0280(18) -0.0036(15) 0.0050(17) 0.0069(17)
C36 0.067(2) 0.0324(19) 0.0305(18) 0.0012(15) 0.0051(17) 0.0065(18)
C37 0.049(2) 0.0254(18) 0.0296(17) 0.0005(14) 0.0136(15) 0.0028(16)
C38 0.061(2) 0.0291(19) 0.0285(18) -0.0048(15) 0.0064(17) 0.0053(17)
C39 0.060(2) 0.0310(19) 0.0305(19) -0.0020(15) 0.0036(17) 0.0082(17)
C40 0.046(2) 0.0247(18) 0.0311(19) -0.0018(15) 0.0125(16) -0.0006(16)
Cd1 0.0331(2) 0.0231(2) 0.0288(2) -0.00050(9) 0.01349(13) -0.00126(10)
N1 0.039(2) 0.044(2) 0.038(2) 0.0029(16) 0.0154(16) 0.0007(16)
N2 0.054(3) 0.094(4) 0.134(6) 0.045(4) 0.011(3) 0.010(3)
N3 0.054(3) 0.064(3) 0.093(4) -0.017(3) 0.010(2) -0.009(2)
N4 0.040 0.059 0.053 -0.012 0.022 -0.006
O1 0.0583(18) 0.0229(14) 0.0355(16) -0.0054(11) 0.0154(13) 0.0015(13)
O2 0.084(2) 0.0313(16) 0.0344(16) 0.0006(13) 0.0079(16) 0.0132(16)
O3 0.105(3) 0.0289(17) 0.0392(18) 0.0027(13) 0.0103(18) 0.0190(18)
O4 0.063(2) 0.0336(17) 0.0400(17) -0.0119(13) 0.0094(14) 0.0059(14)
O5 0.060(2) 0.0371(19) 0.0450(18) -0.0032(13) 0.0304(16) -0.0048(14)
O1W 0.0555(19) 0.0393(18) 0.0390(17) 0.0008(13) 0.0030(14) 0.0069(14)
O3W 0.082(3) 0.054(2) 0.059(2) -0.0096(18) 0.010(2) 0.009(2)
O2W 0.070(3) 0.063(3) 0.124(4) -0.006(3) -0.003(3) -0.005(2)

loop_
_atom_type_symbol
_atom_type_description
_atom_type_scat_dispersion_real
_atom_type_scat_dispersion_imag
_atom_type_scat_source
C C 0.0033 0.0016 'International Tables Vol C Tables 4.2.6.8 and 6.1.1.4'
Cd Cd -0.8075 1.2024 'International Tables Vol C Tables 4.2.6.8 and 6.1.1.4'
H H 0.0000 0.0000 'International Tables Vol C Tables 4.2.6.8 and 6.1.1.4'
N N 0.0061 0.0033 'International Tables Vol C Tables 4.2.6.8 and 6.1.1.4'
O O 0.0106 0.0060 'International Tables Vol C Tables 4.2.6.8 and 6.1.1.4'

loop_
_geom_angle_atom_site_label_1
_geom_angle_atom_site_label_2
_geom_angle_atom_site_label_3
_geom_angle
_geom_angle_site_symmetry_1
_geom_angle_site_symmetry_3
N1 C1 C2 123.4(4) . .
N1 C1 H1 118.3 . .
C2 C1 H1 118.3 . .
C1 C2 C3 119.6(4) . .
C1 C2 H2 120.2 . .
C3 C2 H2 120.2 . .
C2 C3 C4 116.8(4) . .
C2 C3 C6 122.0(4) . .
C4 C3 C6 121.2(4) . .
C5 C4 C3 119.8(4) . .
C5 C4 H4 120.1 . .
C3 C4 H4 120.1 . .
N1 C5 C4 122.9(4) . .
N1 C5 H5 118.6 . .
C4 C5 H5 118.6 . .
C7 C6 C11 118.6(4) . .
C7 C6 C3 119.6(4) . .
C11 C6 C3 121.8(4) . .
C8 C7 C6 121.4(4) . .
C8 C7 H7 119.3 . .
C6 C7 H7 119.3 . .
C7 C8 C9 118.9(4) . .
C7 C8 C12 118.3(4) . .
C9 C8 C12 122.8(4) . .
C10 C9 C8 119.2(4) . .
C10 C9 H9 120.4 . .
C8 C9 H9 120.4 . .
C11 C10 C9 122.4(4) . .
C11 C10 O5 117.1(4) . .
C9 C10 O5 120.4(4) . .
C10 C11 C6 119.5(4) . .
C10 C11 H11 120.3 . .
C6 C11 H11 120.3 . .
C16 C12 C13 115.7(5) . .
C16 C12 C8 122.8(5) . .
C13 C12 C8 121.6(4) . .
C14 C13 C12 120.7(5) . .
C14 C13 H13 119.6 . .
C12 C13 H13 119.6 . .
N2 C14 C13 123.9(6) . .
N2 C14 H14 118.0 . .
C13 C14 H14 118.0 . .
N2 C15 C16 126.0(6) . .
N2 C15 H15 117.0 . .
C16 C15 H15 117.0 . .
C12 C16 C15 118.7(6) . .
C12 C16 H16 120.6 . .
C15 C16 H16 120.6 . .
C22 C17 C18 121.7(4) . .
C22 C17 O5 117.0(4) . .
C18 C17 O5 121.1(4) . .
C17 C18 C19 119.8(4) . .
C17 C18 H18 120.1 . .
C19 C18 H18 120.1 . .
C18 C19 C20 118.6(4) . .
C18 C19 C23 121.4(4) . .
C20 C19 C23 119.9(4) . .
C21 C20 C19 121.6(4) . .
C21 C20 H20 119.2 . .
C19 C20 H20 119.2 . .
C20 C21 C22 118.8(4) . .
C20 C21 C28 121.1(4) . .
C22 C21 C28 120.1(4) . .
C17 C22 C21 119.5(4) . .
C17 C22 H22 120.3 . .
C21 C22 H22 120.3 . .
C27 C23 C24 115.5(5) . .
C27 C23 C19 121.7(4) . .
C24 C23 C19 122.8(5) . .
C25 C24 C23 119.9(5) . .
C25 C24 H24 120.1 . .
C23 C24 H24 120.1 . .
N3 C25 C24 125.1(5) . .
N3 C25 H25 117.5 . .
C24 C25 H25 117.5 . .
N3 C26 C27 123.9(5) . .
N3 C26 H26 118.0 . .
C27 C26 H26 118.0 . .
C23 C27 C26 120.6(5) . .
C23 C27 H27 119.7 . .
C26 C27 H27 119.7 . .
C29 C28 C32 111.8(5) . .
C29 C28 C21 124.8(5) . .
C32 C28 C21 122.3(5) . .
C28 C29 C30 123.1(6) . .
C28 C29 H29 118.5 . .
C30 C29 H29 118.5 . .
N4 C30 C29 124.6(6) . .
N4 C30 H30 117.7 . .
C29 C30 H30 117.7 . .
N4 C31 C32 124.4(6) . .
N4 C31 H31 117.8 . .
C32 C31 H31 117.8 . .
C28 C32 C31 119.3(6) . .
C28 C32 H32 120.4 . .
C31 C32 H32 120.4 . .
O1 C33 O2 125.5(4) . .
O1 C33 C34 117.0(3) . .
O2 C33 C34 117.5(3) . .
C35 C34 C39 118.8(4) . .
C35 C34 C33 119.6(4) . .
C39 C34 C33 121.6(4) . .
C34 C35 C36 120.6(4) . .
C34 C35 H35 119.7 . .
C36 C35 H35 119.7 . .
C37 C36 C35 120.2(4) . .
C37 C36 H36 119.9 . .
C35 C36 H36 119.9 . .
C36 C37 C38 119.9(4) . .
C36 C37 C40 119.7(4) . .
C38 C37 C40 120.4(4) . .
C37 C38 C39 120.1(4) . .
C37 C38 H38 120.0 . .
C39 C38 H38 120.0 . .
C38 C39 C34 120.4(4) . .
C38 C39 H39 119.8 . .
C34 C39 H39 119.8 . .
O4 C40 O3 125.4(4) . .
O4 C40 C37 118.7(4) . .
O3 C40 C37 115.7(3) . .
O3 Cd1 O4 105.83(13) 2_657 4_566
O3 Cd1 O1W 82.62(13) 2_657 .
O4 Cd1 O1W 170.57(11) 4_566 .
O3 Cd1 N4 101.69(15) 2_657 1_456
O4 Cd1 N4 88.56(15) 4_566 1_456
O1W Cd1 N4 93.86(15) . 1_456
O3 Cd1 O1 160.63(11) 2_657 .
O4 Cd1 O1 89.80(11) 4_566 .
O1W Cd1 O1 81.10(11) . .
N4 Cd1 O1 89.85(13) 1_456 .
O3 Cd1 N1 87.68(15) 2_657 .
O4 Cd1 N1 81.74(13) 4_566 .
O1W Cd1 N1 94.64(13) . .
N4 Cd1 N1 168.08(16) 1_456 .
O1 Cd1 N1 83.24(12) . .
C1 N1 C5 117.4(4) . .
C1 N1 Cd1 119.9(3) . .
C5 N1 Cd1 122.4(3) . .
C15 N2 C14 114.9(6) . .
C25 N3 C26 115.0(5) . .
C30 N4 C31 113.6(5) . .
C30 N4 Cd1 124.0(4) . 1_654
C31 N4 Cd1 122.2(4) . 1_654
C33 O1 Cd1 129.0(3) . .
C40 O3 Cd1 126.7(3) . 2_647
C40 O4 Cd1 149.4(3) . 4_565
C17 O5 C10 118.7(4) . .
Cd1 O1W H1W1 109.5 . .
Cd1 O1W H1W2 109.4 . .
H1W1 O1W H1W2 109.5 . .
H3WD O3W H3WB 109.5 . .
H2WA O2W H2WB 109.5 . .

loop_
_geom_bond_atom_site_label_1
_geom_bond_atom_site_label_2
_geom_bond_distance
_geom_bond_site_symmetry_2
C1 N1 1.322(6) .
C1 C2 1.378(6) .
C1 H1 0.9300 .
C2 C3 1.389(6) .
C2 H2 0.9300 .
C3 C4 1.385(7) .
C3 C6 1.487(6) .
C4 C5 1.380(6) .
C4 H4 0.9300 .
C5 N1 1.336(6) .
C5 H5 0.9300 .
C6 C7 1.401(7) .
C6 C11 1.394(6) .
C7 C8 1.388(6) .
C7 H7 0.9300 .
C8 C9 1.394(7) .
C8 C12 1.487(7) .
C9 C10 1.380(7) .
C9 H9 0.9300 .
C10 C11 1.365(6) .
C10 O5 1.405(6) .
C11 H11 0.9300 .
C12 C16 1.359(7) .
C12 C13 1.383(8) .
C13 C14 1.373(8) .
C13 H13 0.9300 .
C14 N2 1.320(8) .
C14 H14 0.9300 .
C15 N2 1.292(9) .
C15 C16 1.403(9) .
C15 H15 0.9300 .
C16 H16 0.9300 .
C17 C22 1.379(6) .
C17 C18 1.384(7) .
C17 O5 1.386(6) .
C18 C19 1.397(7) .
C18 H18 0.9300 .
C19 C20 1.398(6) .
C19 C23 1.496(7) .
C20 C21 1.394(7) .
C20 H20 0.9300 .
C21 C22 1.405(7) .
C21 C28 1.487(6) .
C22 H22 0.9300 .
C23 C27 1.381(7) .
C23 C24 1.380(7) .
C24 C25 1.375(8) .
C24 H24 0.9300 .
C25 N3 1.319(8) .
C25 H25 0.9300 .
C26 N3 1.334(7) .
C26 C27 1.373(8) .
C26 H26 0.9300 .
C27 H27 0.9300 .
C28 C29 1.295(8) .
C28 C32 1.395(8) .
C29 C30 1.391(8) .
C29 H29 0.9300 .
C30 N4 1.249(7) .
C30 H30 0.9300 .
C31 N4 1.299(8) .
C31 C32 1.387(8) .
C31 H31 0.9300 .
C32 H32 0.9300 .
C33 O1 1.247(5) .
C33 O2 1.265(5) .
C33 C34 1.511(6) .
C34 C35 1.391(6) .
C34 C39 1.389(6) .
C35 C36 1.387(6) .
C35 H35 0.9300 .
C36 C37 1.377(6) .
C36 H36 0.9300 .
C37 C38 1.383(6) .
C37 C40 1.521(6) .
C38 C39 1.393(6) .
C38 H38 0.9300 .
C39 H39 0.9300 .
C40 O4 1.233(5) .
C40 O3 1.250(5) .
Cd1 O3 2.214(3) 2_657
Cd1 O4 2.291(3) 4_566
Cd1 O1W 2.313(3) .
Cd1 N4 2.322(4) 1_456
Cd1 O1 2.330(3) .
Cd1 N1 2.362(4) .
N4 Cd1 2.322(4) 1_654
O3 Cd1 2.214(3) 2_647
O4 Cd1 2.291(3) 4_565
O1W H1W1 0.9600 .
O1W H1W2 0.9600 .
O3W H3WD 0.8500 .
O3W H3WB 0.8500 .
O2W H2WA 0.8499 .
O2W H2WB 0.8500 .

loop_
_geom_torsion_atom_site_label_1
_geom_torsion_atom_site_label_2
_geom_torsion_atom_site_label_3
_geom_torsion_atom_site_label_4
_geom_torsion
_geom_torsion_site_symmetry_1
_geom_torsion_site_symmetry_4
N1 C1 C2 C3 0.4(8) . .
C1 C2 C3 C4 1.8(7) . .
C1 C2 C3 C6 -177.3(4) . .
C2 C3 C4 C5 -2.8(7) . .
C6 C3 C4 C5 176.3(4) . .
C3 C4 C5 N1 1.7(7) . .
C2 C3 C6 C7 -29.4(7) . .
C4 C3 C6 C7 151.5(5) . .
C2 C3 C6 C11 149.8(5) . .
C4 C3 C6 C11 -29.2(7) . .
C11 C6 C7 C8 -1.1(7) . .
C3 C6 C7 C8 178.1(4) . .
C6 C7 C8 C9 1.6(7) . .
C6 C7 C8 C12 -176.6(5) . .
C7 C8 C9 C10 -0.6(7) . .
C12 C8 C9 C10 177.6(5) . .
C8 C9 C10 C11 -0.9(7) . .
C8 C9 C10 O5 176.6(4) . .
C9 C10 C11 C6 1.4(7) . .
O5 C10 C11 C6 -176.2(4) . .
C7 C6 C11 C10 -0.4(7) . .
C3 C6 C11 C10 -179.6(4) . .
C7 C8 C12 C16 -154.7(6) . .
C9 C8 C12 C16 27.1(9) . .
C7 C8 C12 C13 24.7(8) . .
C9 C8 C12 C13 -153.5(6) . .
C16 C12 C13 C14 0.0(10) . .
C8 C12 C13 C14 -179.4(6) . .
C12 C13 C14 N2 -1.7(12) . .
C13 C12 C16 C15 0.0(10) . .
C8 C12 C16 C15 179.4(6) . .
N2 C15 C16 C12 1.8(14) . .
C22 C17 C18 C19 0.1(8) . .
O5 C17 C18 C19 175.7(5) . .
C17 C18 C19 C20 -1.0(8) . .
C17 C18 C19 C23 176.8(5) . .
C18 C19 C20 C21 1.1(8) . .
C23 C19 C20 C21 -176.7(5) . .
C19 C20 C21 C22 -0.3(8) . .
C19 C20 C21 C28 177.3(5) . .
C18 C17 C22 C21 0.7(8) . .
O5 C17 C22 C21 -175.1(5) . .
C20 C21 C22 C17 -0.6(8) . .
C28 C21 C22 C17 -178.2(5) . .
C18 C19 C23 C27 -149.8(6) . .
C20 C19 C23 C27 28.0(8) . .
C18 C19 C23 C24 27.6(8) . .
C20 C19 C23 C24 -154.7(6) . .
C27 C23 C24 C25 1.4(9) . .
C19 C23 C24 C25 -176.1(6) . .
C23 C24 C25 N3 -1.2(11) . .
C24 C23 C27 C26 -0.6(9) . .
C19 C23 C27 C26 177.0(5) . .
N3 C26 C27 C23 -0.5(10) . .
C20 C21 C28 C29 -171.7(7) . .
C22 C21 C28 C29 5.8(10) . .
C20 C21 C28 C32 21.7(10) . .
C22 C21 C28 C32 -160.8(7) . .
C32 C28 C29 C30 -14.1(12) . .
C21 C28 C29 C30 178.1(7) . .
C28 C29 C30 N4 -1.6(14) . .
C29 C28 C32 C31 16.3(11) . .
C21 C28 C32 C31 -175.5(7) . .
N4 C31 C32 C28 -4.1(13) . .
O1 C33 C34 C35 -20.3(6) . .
O2 C33 C34 C35 159.4(4) . .
O1 C33 C34 C39 158.6(4) . .
O2 C33 C34 C39 -21.7(6) . .
C39 C34 C35 C36 1.0(7) . .
C33 C34 C35 C36 179.9(4) . .
C34 C35 C36 C37 0.1(8) . .
C35 C36 C37 C38 -2.2(7) . .
C35 C36 C37 C40 175.4(4) . .
C36 C37 C38 C39 3.2(7) . .
C40 C37 C38 C39 -174.4(4) . .
C37 C38 C39 C34 -2.0(7) . .
C35 C34 C39 C38 0.0(7) . .
C33 C34 C39 C38 -178.9(4) . .
C36 C37 C40 O4 -164.8(4) . .
C38 C37 C40 O4 12.8(6) . .
C36 C37 C40 O3 11.5(6) . .
C38 C37 C40 O3 -171.0(4) . .
C2 C1 N1 C5 -1.6(7) . .
C2 C1 N1 Cd1 173.4(4) . .
C4 C5 N1 C1 0.6(7) . .
C4 C5 N1 Cd1 -174.4(4) . .
O3 Cd1 N1 C1 152.8(4) 2_657 .
O4 Cd1 N1 C1 46.4(4) 4_566 .
O1W Cd1 N1 C1 -124.8(4) . .
N4 Cd1 N1 C1 10.6(9) 1_456 .
O1 Cd1 N1 C1 -44.4(4) . .
O3 Cd1 N1 C5 -32.4(4) 2_657 .
O4 Cd1 N1 C5 -138.8(4) 4_566 .
O1W Cd1 N1 C5 50.0(4) . .
N4 Cd1 N1 C5 -174.6(6) 1_456 .
O1 Cd1 N1 C5 130.4(4) . .
C16 C15 N2 C14 -3.3(14) . .
C13 C14 N2 C15 3.2(12) . .
C24 C25 N3 C26 0.1(11) . .
C27 C26 N3 C25 0.8(10) . .
C29 C30 N4 C31 14.7(12) . .
C29 C30 N4 Cd1 -170.8(6) . 1_654
C32 C31 N4 C30 -11.6(12) . .
C32 C31 N4 Cd1 173.8(6) . 1_654
O2 C33 O1 Cd1 -27.6(6) . .
C34 C33 O1 Cd1 152.0(3) . .
O3 Cd1 O1 C33 8.1(6) 2_657 .
O4 Cd1 O1 C33 -136.2(4) 4_566 .
O1W Cd1 O1 C33 41.3(4) . .
N4 Cd1 O1 C33 135.2(4) 1_456 .
N1 Cd1 O1 C33 -54.5(4) . .
O4 C40 O3 Cd1 -12.1(7) . 2_647
C37 C40 O3 Cd1 171.9(3) . 2_647
O3 C40 O4 Cd1 97.7(7) . 4_565
C37 C40 O4 Cd1 -86.4(6) . 4_565
C22 C17 O5 C10 -131.1(5) . .
C18 C17 O5 C10 53.0(6) . .
C11 C10 O5 C17 -121.6(5) . .
C9 C10 O5 C17 60.8(6) . .
